data_2102336
loop_
_publ_author_name
'Marsh, Richard E.'

_publ_section_title
;
 Space group <i>Cc</i>: an update
;
_journal_issue 2
_journal_name_full 'Acta Crystallographica Section B'
_journal_page_first 252
_journal_page_last 253
_journal_paper_doi 10.1107/S0108768104003878
_journal_volume 60
_journal_year 2004
_chemical_formula_moiety 'C30 H66 Cl P4 Ru, C24 H20 B'
_chemical_formula_sum 'C54 H86 B Cl P4 Ru'
_space_group_crystal_system monoclinic
_space_group_IT_number 15
_symmetry_space_group_name_H-M 'C 1 2/c 1'
_audit_creation_method CRYM
_cell_angle_alpha 90
_cell_angle_beta 102.56
_cell_angle_gamma 90
_cell_formula_units_Z 4
_cell_length_a 12.8120
_cell_length_b 19.2610
_cell_length_c 22.2770
_cell_volume 5365.781
_cod_data_source_file bk0142.cif
_cod_data_source_block GAHRAI
_cod_depositor_comments
;
 Adding the _cell_formula_units_Z data item.

 Antanas Vaitkus,
 2017-08-05

  Added moiety chemical formula from Marsh (2004) paper.
  The summary chemical formula is calculated from moiety formula using
  AdHocParser
  (svn://www.crystallography.net/cod-tools/trunk/Formulae/AdHocParser.yp,
  revision 1441.)

  Andrius Merkys
  2013-11-11
;
_cod_original_sg_symbol_H-M C2/c
_cod_database_code 2102336

loop_
_atom_site_label
_atom_site_type_symbol
_atom_site_fract_x
_atom_site_fract_y
_atom_site_fract_z
Ru Ru 0.00000 0.50000 0.00000
P1 P 0.00085 0.38170 -0.04360
P2 P -0.13785 0.51605 -0.09280
C3 C -0.01750 0.31300 0.01300
C4 C 0.07750 0.26500 0.03615
C5 C -0.11800 0.26900 -0.00850
C6 C 0.10700 0.34700 -0.07960
C7 C 0.07500 0.27700 -0.11250
C8 C 0.14100 0.39650 -0.12500
C9 C -0.11400 0.37650 -0.10900
C10 C -0.20200 0.43100 -0.10750
C11 C -0.24700 0.57850 -0.09500
C12 C -0.30000 0.56700 -0.03950
C13 C -0.33450 0.57700 -0.15600
C14 C -0.08350 0.53400 -0.16100
C15 C -0.14250 0.50250 -0.22350
C16 C -0.06600 0.61000 -0.17050
H3 H -0.02900 0.33800 0.04745
H4 H 0.06405 0.23880 0.06900
H5 H 0.08530 0.23510 0.00360
H6 H 0.14025 0.29160 0.04870
H7 H -0.17765 0.29760 -0.02295
H8 H -0.10715 0.23925 -0.04035
H9 H -0.12875 0.24220 0.02500
H10 H 0.16870 0.33985 -0.04745
H11 H 0.02025 0.28300 -0.14595
H12 H 0.13475 0.25790 -0.12450
H13 H 0.05365 0.24485 -0.08435
H14 H 0.15925 0.44025 -0.10640
H15 H 0.19905 0.37820 -0.13725
H16 H 0.08485 0.40365 -0.15870
H17 H -0.08820 0.38305 -0.14515
H18 H -0.14370 0.33175 -0.10870
H19 H -0.23740 0.41955 -0.07575
H20 H -0.25050 0.43080 -0.14575
H21 H -0.21660 0.62345 -0.09095
H22 H -0.35045 0.60200 -0.03785
H23 H -0.33460 0.52305 -0.04345
H24 H -0.24680 0.56745 -0.00250
H25 H -0.38500 0.61260 -0.15465
H26 H -0.30180 0.58530 -0.18975
H27 H -0.36840 0.53370 -0.16015
H28 H -0.01595 0.51240 -0.15260
H29 H -0.20885 0.52590 -0.23855
H30 H -0.09935 0.50765 -0.25315
H31 H -0.15705 0.45450 -0.21940
H32 H -0.02975 0.62995 -0.13265
H33 H -0.02145 0.61470 -0.19955
H34 H -0.13110 0.63290 -0.18500
B1 B 0.00000 0.15110 0.25000
C31 C -0.01150 0.10250 0.30960
C32 C 0.02950 0.12000 0.37000
C33 C 0.00450 0.08200 0.41945
C34 C -0.06100 0.02600 0.40850
C35 C -0.10000 0.00550 0.34920
C36 C -0.07750 0.04400 0.29950
C43 C -0.10600 0.20200 0.23250
C44 C -0.19800 0.19300 0.25700
C45 C -0.28600 0.23850 0.24100
C46 C -0.28800 0.29000 0.20050
C47 C -0.20050 0.30000 0.17500
C48 C -0.11100 0.25550 0.19150
H67 H 0.07590 0.15900 0.37820
H68 H 0.03445 0.09705 0.46005
H69 H -0.07790 0.00155 0.44140
H70 H -0.14300 -0.03385 0.34170
H71 H -0.10620 0.02975 0.25930
H77 H -0.20065 0.15715 0.28530
H78 H -0.34620 0.23205 0.25845
H79 H -0.34840 0.31925 0.19025
H80 H -0.19950 0.33630 0.14675
H81 H -0.05135 0.26415 0.17500
